data_1568949
loop_
_publ_author_name
'Milosavljevic, Aleksa'
'Holt, Connor'
'Frontier, Alison J.'

_publ_section_title
;
 Nitrogen-interrupted <i>halo</i>-Prins/<i>halo</i>-Nazarov fragment
 coupling cascade for the synthesis of indolines.
;
_journal_issue 20
_journal_name_full 'Chemical science'
_journal_page_first 5431
_journal_page_last 5437
_journal_paper_doi 10.1039/d3sc00986f
_journal_volume 14
_journal_year 2023
_chemical_formula_moiety 'C27 H32 I N O3 S'
_chemical_formula_sum 'C27 H32 I N O3 S'
_chemical_formula_weight 577.49
_space_group_crystal_system triclinic
_space_group_IT_number 2
_space_group_name_Hall '-P 1'
_space_group_name_H-M_alt 'P -1'
_atom_sites_solution_hydrogens mixed
_atom_sites_solution_primary dual
_atom_sites_solution_secondary difmap
_audit_creation_date 2023-01-30
_audit_creation_method
;
Olex2 1.5
(compiled 2022.04.07 svn.rca3783a0 for OlexSys, GUI svn.r6498)
;
_audit_update_record
;
2023-02-07 deposited with the CCDC.	2023-04-21 downloaded from the CCDC.
;
_cell_angle_alpha 82.958(2)
_cell_angle_beta 72.346(2)
_cell_angle_gamma 62.821(3)
_cell_formula_units_Z 2
_cell_length_a 10.0403(3)
_cell_length_b 10.7542(3)
_cell_length_c 13.6818(2)
_cell_measurement_reflns_used 30966
_cell_measurement_temperature 100.00(10)
_cell_measurement_theta_max 80.0210
_cell_measurement_theta_min 3.3910
_cell_volume 1252.07(7)
_computing_cell_refinement 'CrysAlisPro 1.171.42.80a (Rigaku OD, 2023)'
_computing_data_collection 'CrysAlisPro 1.171.42.80a (Rigaku OD, 2023)'
_computing_data_reduction 'CrysAlisPro 1.171.42.80a (Rigaku OD, 2023)'
_computing_molecular_graphics 'Olex2 1.5 (Dolomanov et al., 2009)'
_computing_publication_material 'Olex2 1.5 (Dolomanov et al., 2009)'
_computing_structure_refinement 'SHELXL 2019/2 (Sheldrick, 2015b)'
_computing_structure_solution 'SHELXT 2018/2 (Sheldrick, 2015a)'
_diffrn_ambient_environment N~2~
_diffrn_ambient_temperature 100.00(10)
_diffrn_detector 'Hybrid Pixel Array Detector'
_diffrn_detector_area_resol_mean 10.0000
_diffrn_detector_type HyPix
_diffrn_measured_fraction_theta_full 0.997
_diffrn_measured_fraction_theta_max 0.981
_diffrn_measurement_details
;
List of Runs (angles in degrees, time in seconds):

  # Type    Start    End  Width  t~exp~   \w     \q     \k     \f   Frames
#--------------------------------------------------------------------------
  1  \w    -14.00  28.00   0.50    0.05    --  -47.28  19.00 150.00   84
  2  \w    -14.00  28.00   0.50    0.05    --  -47.28  19.00 120.00   84
  3  \w    -14.00  28.00   0.50    0.05    --  -47.28  19.00   0.00   84
  4  \w    -14.00  28.00   0.50    0.05    --  -47.28  19.00 -30.00   84
  5  \w    -14.00  28.00   0.50    0.05    --  -47.28  19.00-120.00   84
  6  \w    -14.00  28.00   0.50    0.05    --  -47.28  19.00-150.00   84
  7  \w     25.00 120.00   0.50    0.05    --   47.28  77.00 -60.00  190
  8  \w     35.00 120.00   0.50    0.05    --   47.28  38.00 -60.00  170
  9  \w     97.00 178.00   0.50    0.10    --  113.25  61.00  30.00  162
 10  \w     25.00 120.00   0.50    0.05    --   47.28  77.00  30.00  190
 11  \w     91.00 178.00   0.50    0.10    --  113.25  77.00 -60.00  174
 12  \w     97.00 178.00   0.50    0.10    --  113.25  61.00 -90.00  162
 13  \w    101.00 178.00   0.50    0.10    --  113.25  45.00-150.00  154
 14  \w    101.00 178.00   0.50    0.10    --  113.25  30.00-180.00  154
 15  \w    101.00 178.00   0.50    0.10    --  113.25  30.00 -30.00  154
 16  \w    101.00 178.00   0.50    0.10    --  113.25  30.00  30.00  154
 17  \w    101.00 178.00   0.50    0.10    --  113.25  30.00  60.00  154
 18  \w    101.00 178.00   0.50    0.10    --  113.25  30.00  90.00  154
 19  \w    100.00 178.00   0.50    0.10    --  113.25  15.00 150.00  156
 20  \w     86.00 174.00   0.50    0.10    --  113.25 139.00  27.00  176
 21  \w     91.00 178.00   0.50    0.10    --  113.25 131.00-147.00  174
 22  \w     42.00  76.00   0.50    0.10    --  113.25 -61.00-180.00   68
 23  \w     42.00  76.00   0.50    0.10    --  113.25 -61.00-150.00   68
 24  \w     42.00  76.00   0.50    0.10    --  113.25 -61.00 -60.00   68
 25  \w     42.00  76.00   0.50    0.10    --  113.25 -61.00   0.00   68
 26  \w     42.00  76.00   0.50    0.10    --  113.25 -61.00  90.00   68
 27  \w     42.00  76.00   0.50    0.10    --  113.25 -61.00 120.00   68
 28  \w     42.00  76.00   0.50    0.10    --  113.25 -61.00 150.00   68
 29  \w     42.00 106.00   0.50    0.10    --  113.25 -94.00 120.00  128
 30  \w     43.00 116.00   0.50    0.10    --  113.25-131.00 141.00  146
 31  \w     38.00  97.00   0.50    0.05    --   47.28-131.00 141.00  118
 32  \w     42.00 122.00   0.50    0.10    --  113.25-139.00 -33.00  160
 33  \w     47.00 129.00   0.50    0.10    --  113.25-149.00 -35.44  164
 34  \w     44.00 111.00   0.50    0.10    --  113.25-125.00 -90.00  134
 35  \w     44.00 111.00   0.50    0.10    --  113.25-125.00-120.00  134
 36  \w     42.00 106.00   0.50    0.10    --  113.25 -94.00 -60.00  128
 37  \w     42.00 106.00   0.50    0.10    --  113.25 -94.00 -30.00  128
 38  \w     42.00 106.00   0.50    0.10    --  113.25 -94.00   0.00  128
 39  \w     42.00 106.00   0.50    0.10    --  113.25 -94.00  30.00  128
 40  \w     42.00 106.00   0.50    0.10    --  113.25 -94.00  60.00  128
 41  \w     42.00 106.00   0.50    0.10    --  113.25 -94.00  90.00  128
 42  \w     42.00 106.00   0.50    0.10    --  113.25 -94.00 150.00  128
 43  \w     42.00 103.00   0.50    0.05    --   47.28-139.00 -33.00  122
 44  \w     42.00 106.00   0.50    0.10    --  113.25 -94.00 -90.00  128
 45  \w    -96.00 -20.00   0.50    0.05    --  -47.28 139.00  27.00  152
 46  \w    -91.00 -21.00   0.50    0.10    --  -91.75 131.00-147.00  140
 47  \w    -90.00 -16.00   0.50    0.05    --  -47.28 131.00-147.00  148
 48  \w   -163.00 -95.00   0.50    0.10    --  -91.75 -77.00 150.00  136
 49  \w   -163.00 -69.00   0.50    0.10    --  -91.75 -77.00 120.00  188
 50  \w   -163.00 -69.00   0.50    0.10    --  -91.75 -77.00  45.09  188
 51  \w   -163.00 -69.00   0.50    0.10    --  -91.75 -76.00  -5.33  188
 52  \w   -163.00 -71.00   0.50    0.10    --  -91.75 -73.00 -86.79  184
 53  \w   -163.00 -71.00   0.50    0.10    --  -91.75 -72.00-135.99  184
 54  \w   -163.00 -69.00   0.50    0.10    --  -91.75 -77.00-180.00  188
 55  \w   -166.00 -78.00   0.50    0.10    --  -91.75 -15.00-180.00  176
 56  \w   -163.00 -75.00   0.50    0.10    --  -91.75 -61.00 -60.00  176
 57  \w   -119.00 -25.00   0.50    0.05    --  -47.28 -77.00 120.00  188
 58  \w   -119.00 -25.00   0.50    0.05    --  -47.28 -77.00 150.00  188
 59  \w   -119.00 -25.00   0.50    0.05    --  -47.28 -77.00  90.00  188
 60  \w   -119.00 -32.00   0.50    0.05    --  -47.28 -57.00 150.00  174
 61  \w   -119.00 -32.00   0.50    0.05    --  -47.28 -57.00   0.00  174
 62  \w   -119.00 -29.00   0.50    0.05    --  -47.28 -65.00 -45.61  180
 63  \w   -119.00 -25.00   0.50    0.05    --  -47.28 -77.00 -90.00  188
 64  \w   -119.00 -25.00   0.50    0.05    --  -47.28 -77.00-150.00  188
 65  \w   -119.00 -64.00   0.50    0.05    --  -47.28-139.00 -33.00  110
 66  \w   -157.00 -64.00   0.50    0.10    --  -91.75-139.00 -33.00  186
 67  \w   -118.00 -70.00   0.50    0.05    --  -47.28-131.00 141.00   96
 68  \w   -162.00 -70.00   0.50    0.10    --  -91.75-131.00 141.00  184
;
_diffrn_measurement_device 'four-circle diffractometer'
_diffrn_measurement_device_type 'XtaLAB Synergy, Dualflex, HyPix'
_diffrn_measurement_method '\w scans'
_diffrn_orient_matrix_type 'CrysAlisPro convention (1999,Acta A55,543-557)'
_diffrn_orient_matrix_UB_11 0.0418507000
_diffrn_orient_matrix_UB_12 0.0045841000
_diffrn_orient_matrix_UB_13 -0.1179984000
_diffrn_orient_matrix_UB_21 -0.0845166000
_diffrn_orient_matrix_UB_22 0.1609530000
_diffrn_orient_matrix_UB_23 0.0056633000
_diffrn_orient_matrix_UB_31 0.1529311000
_diffrn_orient_matrix_UB_32 0.0037395000
_diffrn_orient_matrix_UB_33 -0.0034665000
_diffrn_radiation_monochromator mirror
_diffrn_radiation_probe x-ray
_diffrn_radiation_type 'Cu K\a'
_diffrn_radiation_wavelength 1.54184
_diffrn_reflns_av_R_equivalents 0.0479
_diffrn_reflns_av_unetI/netI 0.0235
_diffrn_reflns_Laue_measured_fraction_full 0.997
_diffrn_reflns_Laue_measured_fraction_max 0.981
_diffrn_reflns_limit_h_max 12
_diffrn_reflns_limit_h_min -10
_diffrn_reflns_limit_k_max 13
_diffrn_reflns_limit_k_min -13
_diffrn_reflns_limit_l_max 17
_diffrn_reflns_limit_l_min -17
_diffrn_reflns_number 42710
_diffrn_reflns_point_group_measured_fraction_full 0.997
_diffrn_reflns_point_group_measured_fraction_max 0.981
_diffrn_reflns_theta_full 74.504
_diffrn_reflns_theta_max 80.461
_diffrn_reflns_theta_min 3.391
_diffrn_source 'micro-focus sealed X-ray tube'
_diffrn_source_type 'PhotonJet (Cu) X-ray Source'
_exptl_absorpt_coefficient_mu 11.054
_exptl_absorpt_correction_T_max 1.00000
_exptl_absorpt_correction_T_min 0.36742
_exptl_absorpt_correction_type multi-scan
_exptl_absorpt_process_details
;
CrysAlisPro 1.171.42.80a (Rigaku Oxford Diffraction, 2023)
Empirical absorption correction using spherical harmonics,
implemented in SCALE3 ABSPACK scaling algorithm.
;
_exptl_crystal_colour colourless
_exptl_crystal_colour_primary colourless
_exptl_crystal_density_diffrn 1.532
_exptl_crystal_description plate
_exptl_crystal_F_000 588
_exptl_crystal_size_max 0.2
_exptl_crystal_size_mid 0.143
_exptl_crystal_size_min 0.052
_refine_diff_density_max 0.451
_refine_diff_density_min -0.920
_refine_diff_density_rms 0.081
_refine_ls_extinction_method none
_refine_ls_goodness_of_fit_ref 1.092
_refine_ls_hydrogen_treatment mixed
_refine_ls_matrix_type full
_refine_ls_number_parameters 351
_refine_ls_number_reflns 5389
_refine_ls_number_restraints 51
_refine_ls_restrained_S_all 1.088
_refine_ls_R_factor_all 0.0294
_refine_ls_R_factor_gt 0.0288
_refine_ls_shift/su_max 0.001
_refine_ls_shift/su_mean 0.000
_refine_ls_structure_factor_coef Fsqd
_refine_ls_weighting_details 'w=1/[\s^2^(Fo^2^)+(0.0291P)^2^+1.9228P] where P=(Fo^2^+2Fc^2^)/3'
_refine_ls_weighting_scheme calc
_refine_ls_wR_factor_gt 0.0727
_refine_ls_wR_factor_ref 0.0732
_reflns_Friedel_coverage 0.000
_reflns_number_gt 5251
_reflns_number_total 5389
_reflns_threshold_expression 'I > 2\s(I)'
_cod_data_source_file d3sc00986f2.cif
_cod_data_source_block froam06
_cod_depositor_comments 'Adding full bibliography for 1568947--1568949.cif.'
_cod_original_cell_volume 1252.07(6)
_cod_database_code 1568949
_shelx_shelxl_version_number 2019/2
_shelx_space_group_comment
;
The symmetry employed for this shelxl refinement is uniquely defined
by the following loop, which should always be used as a source of
symmetry information in preference to the above space-group names.
They are only intended as comments.
;
_shelx_estimated_absorpt_t_max 0.597
_shelx_estimated_absorpt_t_min 0.216
_olex2_refinement_description
;
1. Fixed Uiso
 At 1.2 times of:
  All C(H) groups, All C(H,H) groups
 At 1.5 times of:
  All C(H,H,H) groups, All O(H) groups
2. Restrained distances
 C1-C17 \\sim C1-C17'
 with sigma of 0.01
3. Uiso/Uaniso restraints and constraints
All non-hydrogen atoms have similar U: within 1.2A with sigma of 0.01 and sigma
for terminal atoms of 0.02 within 1.2A
C17 \\sim C17': within 2A with sigma of 0.002 and sigma for terminal atoms of
0.004 within 2A
4. Same fragment restrains
{C17, C18, C19, C20, O1} sigma for 1-2: 0.02, 1-3: 0.04
as in
{C17', C18', C19', C20', O1'}
5. Others
 Sof(C17')=Sof(H17C)=Sof(H17D)=Sof(C18')=Sof(H18C)=Sof(H18D)=Sof(C19')=
 Sof(H19')=Sof(C20')=Sof(H20D)=Sof(H20E)=Sof(H20F)=Sof(O1')=Sof(H1')=1-FVAR(1)
 Sof(C17)=Sof(H17A)=Sof(H17B)=Sof(C18)=Sof(H18A)=Sof(H18B)=Sof(C19)=Sof(H19)=
 Sof(C20)=Sof(H20A)=Sof(H20B)=Sof(H20C)=Sof(O1)=Sof(H1)=FVAR(1)
6.a Riding coordinates:
 O1'(H1')
6.b Ternary CH refined with riding coordinates:
 C3(H3), C4(H4), C19(H19), C19'(H19')
6.c Secondary CH2 refined with riding coordinates:
 C6(H6A,H6B), C7(H7A,H7B), C8(H8A,H8B), C9(H9A,H9B), C10(H10A,H10B), C17(H17A,
 H17B), C18(H18A,H18B), C17'(H17C,H17D), C18'(H18C,H18D)
6.d Aromatic/amide H refined with riding coordinates:
 C13(H13), C14(H14), C15(H15), C16(H16), C22(H22), C23(H23), C25(H25), C26(H26)
6.e Idealised Me refined as rotating group:
 C20(H20A,H20B,H20C), C20'(H20D,H20E,H20F), C27(H27A,H27B,H27C)
;
_olex2_submission_original_sample_id froam06
_olex2_submission_special_instructions 'No special instructions were received'
_oxdiff_exptl_absorpt_empirical_details
;
Empirical correction (ABSPACK) includes:
- Absorption correction using spherical harmonics
- Frame scaling
;
_oxdiff_exptl_absorpt_empirical_full_max 2.090
_oxdiff_exptl_absorpt_empirical_full_min 0.720

loop_
_space_group_symop_operation_xyz
'x, y, z'
'-x, -y, -z'

loop_
_atom_site_label
_atom_site_type_symbol
_atom_site_fract_x
_atom_site_fract_y
_atom_site_fract_z
_atom_site_U_iso_or_equiv
_atom_site_adp_type
_atom_site_occupancy
_atom_site_site_symmetry_order
_atom_site_calc_flag
_atom_site_refinement_flags_posn
_atom_site_refinement_flags_adp
_atom_site_refinement_flags_occupancy
_atom_site_disorder_assembly
_atom_site_disorder_group
I1 I 0.21946(2) 0.69963(2) 0.06311(2) 0.02861(6) Uani 1 1 d . . . . .
S1 S 0.35513(8) 0.32571(7) 0.23821(5) 0.02657(14) Uani 1 1 d . . . . .
O2 O 0.2141(2) 0.3223(2) 0.30246(16) 0.0327(4) Uani 1 1 d . . . . .
O3 O 0.3998(2) 0.3021(2) 0.13001(15) 0.0323(4) Uani 1 1 d . . . . .
N1 N 0.3359(3) 0.4831(2) 0.25342(17) 0.0245(4) Uani 1 1 d . . . . .
C1 C 0.4415(3) 0.7488(3) 0.14650(19) 0.0233(5) Uani 1 1 d D . . . .
C2 C 0.3870(3) 0.6610(3) 0.13779(19) 0.0233(5) Uani 1 1 d . . . . .
C3 C 0.4582(3) 0.5223(3) 0.1869(2) 0.0228(5) Uani 1 1 d . . . . .
H3 H 0.538367 0.447168 0.135304 0.027 Uiso 1 1 calc R U . . .
C4 C 0.5309(3) 0.5566(3) 0.2593(2) 0.0221(5) Uani 1 1 d . . . . .
H4 H 0.629128 0.474072 0.265454 0.027 Uiso 1 1 calc R U . . .
C5 C 0.5656(3) 0.6801(3) 0.2051(2) 0.0229(5) Uani 1 1 d . . . . .
C6 C 0.5602(3) 0.7826(3) 0.2765(2) 0.0242(5) Uani 1 1 d . . . . .
H6A H 0.562228 0.865665 0.237195 0.029 Uiso 1 1 calc R U . . .
H6B H 0.461014 0.814166 0.331999 0.029 Uiso 1 1 calc R U . . .
C7 C 0.6967(3) 0.7177(3) 0.3242(2) 0.0295(6) Uani 1 1 d . . . . .
H7A H 0.688715 0.788196 0.368667 0.035 Uiso 1 1 calc R U . . .
H7B H 0.691178 0.638380 0.367369 0.035 Uiso 1 1 calc R U . . .
C8 C 0.8525(3) 0.6663(4) 0.2414(3) 0.0367(7) Uani 1 1 d . . . . .
H8A H 0.861792 0.746619 0.201435 0.044 Uiso 1 1 calc R U . . .
H8B H 0.938873 0.621787 0.273776 0.044 Uiso 1 1 calc R U . . .
C9 C 0.8646(3) 0.5612(3) 0.1699(3) 0.0371(7) Uani 1 1 d . . . . .
H9A H 0.868025 0.476227 0.208514 0.045 Uiso 1 1 calc R U . . .
H9B H 0.962918 0.533844 0.113826 0.045 Uiso 1 1 calc R U . . .
C10 C 0.7270(3) 0.6213(3) 0.1239(2) 0.0295(6) Uani 1 1 d . . . . .
H10A H 0.735241 0.546997 0.082929 0.035 Uiso 1 1 calc R U . . .
H10B H 0.733844 0.696987 0.076672 0.035 Uiso 1 1 calc R U . . .
C11 C 0.2956(3) 0.5395(3) 0.35349(19) 0.0224(5) Uani 1 1 d . . . . .
C12 C 0.4014(3) 0.5859(3) 0.35999(19) 0.0213(5) Uani 1 1 d . . . . .
C13 C 0.3789(3) 0.6435(3) 0.4530(2) 0.0238(5) Uani 1 1 d . . . . .
H13 H 0.451419 0.672662 0.460529 0.029 Uiso 1 1 calc R U . . .
C14 C 0.2489(3) 0.6581(3) 0.5350(2) 0.0266(5) Uani 1 1 d . . . . .
H14 H 0.232602 0.698715 0.598000 0.032 Uiso 1 1 calc R U . . .
C15 C 0.1437(3) 0.6138(3) 0.5252(2) 0.0264(5) Uani 1 1 d . . . . .
H15 H 0.055803 0.624982 0.581674 0.032 Uiso 1 1 calc R U . . .
C16 C 0.1649(3) 0.5535(3) 0.4343(2) 0.0255(5) Uani 1 1 d . . . . .
H16 H 0.093140 0.522828 0.427379 0.031 Uiso 1 1 calc R U . . .
C17 C 0.3915(10) 0.8930(4) 0.1034(6) 0.0290(16) Uani 0.757(6) 1 d D U P A 1
H17A H 0.372198 0.893284 0.036564 0.035 Uiso 0.757(6) 1 calc R U P A 1
H17B H 0.475076 0.922409 0.092165 0.035 Uiso 0.757(6) 1 calc R U P A 1
C18 C 0.2410(5) 0.9958(4) 0.1793(3) 0.0293(9) Uani 0.757(6) 1 d D U P A 1
H18A H 0.164662 0.956544 0.198821 0.035 Uiso 0.757(6) 1 calc R U P A 1
H18B H 0.265730 1.003885 0.242287 0.035 Uiso 0.757(6) 1 calc R U P A 1
C19 C 0.1661(5) 1.1410(4) 0.1369(3) 0.0337(10) Uani 0.757(6) 1 d D U P A 1
H19 H 0.244713 1.178681 0.111173 0.040 Uiso 0.757(6) 1 calc R U P A 1
C20 C 0.0966(10) 1.1434(10) 0.0517(6) 0.0460(17) Uani 0.757(6) 1 d D U P A 1
H20A H 0.180234 1.089235 -0.007668 0.069 Uiso 0.757(6) 1 calc R U P A 1
H20B H 0.041424 1.240211 0.031757 0.069 Uiso 0.757(6) 1 calc R U P A 1
H20C H 0.023261 1.102318 0.076228 0.069 Uiso 0.757(6) 1 calc R U P A 1
O1 O 0.0404(4) 1.2286(4) 0.2200(3) 0.0465(10) Uani 0.757(6) 1 d D U P A 1
H1 H 0.085(6) 1.262(5) 0.251(4) 0.041(13) Uiso 0.757(6) 1 d . . P A 1
C17' C 0.421(4) 0.8875(11) 0.099(2) 0.028(2) Uani 0.243(6) 1 d D U P A 2
H17C H 0.382005 0.894971 0.038729 0.034 Uiso 0.243(6) 1 calc R U P A 2
H17D H 0.525874 0.883863 0.071605 0.034 Uiso 0.243(6) 1 calc R U P A 2
C18' C 0.3142(13) 1.0251(12) 0.1617(10) 0.031(3) Uani 0.243(6) 1 d D U P A 2
H18C H 0.337184 1.014012 0.228539 0.037 Uiso 0.243(6) 1 calc R U P A 2
H18D H 0.338363 1.100683 0.124821 0.037 Uiso 0.243(6) 1 calc R U P A 2
C19' C 0.1426(13) 1.0675(13) 0.1806(9) 0.033(2) Uani 0.243(6) 1 d D U P A 2
H19' H 0.126369 0.981201 0.192385 0.040 Uiso 0.243(6) 1 calc R U P A 2
C20' C 0.089(3) 1.140(3) 0.0876(14) 0.041(5) Uani 0.243(6) 1 d D U P A 2
H20D H 0.099187 1.227868 0.077151 0.061 Uiso 0.243(6) 1 calc R U P A 2
H20E H -0.019954 1.160739 0.098883 0.061 Uiso 0.243(6) 1 calc R U P A 2
H20F H 0.154110 1.079443 0.026827 0.061 Uiso 0.243(6) 1 calc R U P A 2
O1' O 0.0536(10) 1.1562(10) 0.2720(7) 0.035(2) Uani 0.243(6) 1 d D U P A 2
H1' H 0.098818 1.202473 0.280863 0.052 Uiso 0.243(6) 1 d R U P A 2
C21 C 0.5095(3) 0.2055(3) 0.2869(2) 0.0280(6) Uani 1 1 d . . . . .
C22 C 0.4829(4) 0.1810(3) 0.3915(2) 0.0323(6) Uani 1 1 d . . . . .
H22 H 0.380968 0.225888 0.436802 0.039 Uiso 1 1 calc R U . . .
C23 C 0.6068(4) 0.0905(3) 0.4288(3) 0.0376(7) Uani 1 1 d . . . . .
H23 H 0.588741 0.073883 0.500363 0.045 Uiso 1 1 calc R U . . .
C24 C 0.7576(4) 0.0230(3) 0.3639(3) 0.0397(7) Uani 1 1 d . . . . .
C25 C 0.7807(4) 0.0472(3) 0.2589(3) 0.0429(8) Uani 1 1 d . . . . .
H25 H 0.882124 0.000213 0.213324 0.051 Uiso 1 1 calc R U . . .
C26 C 0.6589(4) 0.1382(3) 0.2196(3) 0.0376(7) Uani 1 1 d . . . . .
H26 H 0.676575 0.154602 0.148055 0.045 Uiso 1 1 calc R U . . .
C27 C 0.8922(5) -0.0734(4) 0.4054(4) 0.0574(10) Uani 1 1 d . . . . .
H27A H 0.951700 -0.024054 0.409710 0.086 Uiso 1 1 calc R U . . .
H27B H 0.960166 -0.155285 0.359610 0.086 Uiso 1 1 calc R U . . .
H27C H 0.852468 -0.103667 0.473890 0.086 Uiso 1 1 calc R U . . .

loop_
_atom_site_aniso_label
_atom_site_aniso_U_11
_atom_site_aniso_U_22
_atom_site_aniso_U_33
_atom_site_aniso_U_23
_atom_site_aniso_U_13
_atom_site_aniso_U_12
I1 0.02508(10) 0.04096(11) 0.02147(9) -0.00454(7) -0.00413(7) -0.01629(7)
S1 0.0276(3) 0.0304(3) 0.0255(3) -0.0076(2) 0.0005(3) -0.0189(3)
O2 0.0300(10) 0.0401(11) 0.0331(11) -0.0101(9) 0.0037(9) -0.0250(9)
O3 0.0364(11) 0.0403(11) 0.0260(10) -0.0095(8) -0.0014(8) -0.0239(9)
N1 0.0242(11) 0.0284(11) 0.0221(11) -0.0041(9) 0.0007(9) -0.0160(9)
C1 0.0231(12) 0.0271(12) 0.0178(11) -0.0034(9) -0.0008(10) -0.0115(10)
C2 0.0208(12) 0.0325(13) 0.0165(11) -0.0031(10) -0.0041(9) -0.0115(10)
C3 0.0201(12) 0.0250(12) 0.0221(12) -0.0042(10) 0.0004(10) -0.0118(10)
C4 0.0214(12) 0.0200(11) 0.0237(12) -0.0018(9) -0.0031(10) -0.0095(10)
C5 0.0227(12) 0.0254(12) 0.0227(12) -0.0013(10) -0.0027(10) -0.0144(10)
C6 0.0253(13) 0.0270(12) 0.0236(12) -0.0016(10) -0.0042(10) -0.0157(11)
C7 0.0286(14) 0.0346(14) 0.0313(14) 0.0002(11) -0.0089(12) -0.0186(12)
C8 0.0246(14) 0.0482(18) 0.0417(17) -0.0012(14) -0.0067(13) -0.0210(13)
C9 0.0217(14) 0.0394(16) 0.0426(18) -0.0081(13) 0.0018(12) -0.0116(12)
C10 0.0246(13) 0.0335(14) 0.0309(14) -0.0079(11) 0.0028(11) -0.0178(11)
C11 0.0228(12) 0.0227(11) 0.0198(12) -0.0032(9) -0.0010(10) -0.0107(10)
C12 0.0208(12) 0.0210(11) 0.0197(12) -0.0014(9) -0.0029(10) -0.0086(9)
C13 0.0241(13) 0.0231(12) 0.0248(13) 0.0001(10) -0.0073(10) -0.0106(10)
C14 0.0311(14) 0.0242(12) 0.0211(12) -0.0033(10) -0.0029(11) -0.0111(11)
C15 0.0243(13) 0.0282(13) 0.0199(12) -0.0043(10) 0.0036(10) -0.0109(11)
C16 0.0240(13) 0.0271(12) 0.0257(13) -0.0015(10) -0.0020(11) -0.0141(11)
C17 0.032(4) 0.0291(15) 0.0247(16) 0.0005(13) -0.0067(19) -0.0129(15)
C18 0.027(2) 0.0278(18) 0.034(2) 0.0012(15) -0.0089(16) -0.0132(17)
C19 0.034(2) 0.0284(19) 0.047(2) 0.0036(17) -0.0167(18) -0.0184(16)
C20 0.058(3) 0.054(3) 0.054(4) 0.022(4) -0.038(4) -0.039(3)
O1 0.0325(16) 0.0361(18) 0.069(3) -0.0103(18) -0.0166(16) -0.0094(14)
C17' 0.031(5) 0.029(2) 0.025(2) -0.0007(19) -0.008(3) -0.012(2)
C18' 0.030(6) 0.029(5) 0.034(5) -0.003(4) -0.008(5) -0.013(4)
C19' 0.031(5) 0.031(5) 0.039(5) 0.002(4) -0.013(4) -0.014(4)
C20' 0.050(8) 0.029(7) 0.045(10) -0.007(8) -0.025(8) -0.011(6)
O1' 0.036(5) 0.028(5) 0.039(5) -0.008(4) 0.003(4) -0.020(4)
C21 0.0312(14) 0.0250(12) 0.0284(14) -0.0076(10) 0.0014(11) -0.0170(11)
C22 0.0395(16) 0.0279(13) 0.0284(14) -0.0047(11) -0.0014(12) -0.0177(12)
C23 0.0516(19) 0.0302(14) 0.0355(16) -0.0025(12) -0.0108(14) -0.0220(14)
C24 0.0393(17) 0.0289(14) 0.054(2) 0.0032(13) -0.0131(15) -0.0182(13)
C25 0.0319(16) 0.0360(16) 0.049(2) 0.0028(14) 0.0028(14) -0.0142(13)
C26 0.0352(16) 0.0332(15) 0.0355(16) -0.0025(12) 0.0029(13) -0.0150(13)
C27 0.050(2) 0.047(2) 0.077(3) 0.0134(19) -0.025(2) -0.0221(18)

loop_
_atom_type_symbol
_atom_type_description
_atom_type_scat_dispersion_real
_atom_type_scat_dispersion_imag
_atom_type_scat_source
C C 0.0181 0.0091 'International Tables Vol C Tables 4.2.6.8 and 6.1.1.4'
H H 0.0000 0.0000 'International Tables Vol C Tables 4.2.6.8 and 6.1.1.4'
I I -0.3257 6.8362 'International Tables Vol C Tables 4.2.6.8 and 6.1.1.4'
N N 0.0311 0.0180 'International Tables Vol C Tables 4.2.6.8 and 6.1.1.4'
O O 0.0492 0.0322 'International Tables Vol C Tables 4.2.6.8 and 6.1.1.4'
S S 0.3331 0.5567 'International Tables Vol C Tables 4.2.6.8 and 6.1.1.4'

loop_
_geom_angle_atom_site_label_1
_geom_angle_atom_site_label_2
_geom_angle_atom_site_label_3
_geom_angle
_geom_angle_site_symmetry_1
_geom_angle_site_symmetry_3
_geom_angle_publ_flag
O2 S1 N1 106.10(12) . . ?
O2 S1 C21 107.65(13) . . ?
O3 S1 O2 120.29(12) . . ?
O3 S1 N1 106.16(12) . . ?
O3 S1 C21 108.50(13) . . ?
N1 S1 C21 107.51(12) . . ?
C3 N1 S1 118.04(17) . . ?
C11 N1 S1 121.12(18) . . ?
C11 N1 C3 106.3(2) . . ?
C2 C1 C5 110.0(2) . . ?
C2 C1 C17 124.7(5) . . ?
C2 C1 C17' 132.1(18) . . ?
C17 C1 C5 125.3(5) . . ?
C17' C1 C5 117.3(18) . . ?
C1 C2 I1 125.9(2) . . ?
C1 C2 C3 114.0(2) . . ?
C3 C2 I1 120.08(18) . . ?
N1 C3 C2 111.2(2) . . ?
N1 C3 H3 112.2 . . ?
N1 C3 C4 107.0(2) . . ?
C2 C3 H3 112.2 . . ?
C2 C3 C4 101.6(2) . . ?
C4 C3 H3 112.2 . . ?
C3 C4 H4 110.9 . . ?
C3 C4 C5 103.7(2) . . ?
C5 C4 H4 110.9 . . ?
C12 C4 C3 100.5(2) . . ?
C12 C4 H4 110.9 . . ?
C12 C4 C5 119.0(2) . . ?
C1 C5 C4 102.0(2) . . ?
C1 C5 C10 107.1(2) . . ?
C6 C5 C1 113.1(2) . . ?
C6 C5 C4 115.5(2) . . ?
C6 C5 C10 108.8(2) . . ?
C10 C5 C4 109.9(2) . . ?
C5 C6 H6A 109.1 . . ?
C5 C6 H6B 109.1 . . ?
H6A C6 H6B 107.8 . . ?
C7 C6 C5 112.6(2) . . ?
C7 C6 H6A 109.1 . . ?
C7 C6 H6B 109.1 . . ?
C6 C7 H7A 109.4 . . ?
C6 C7 H7B 109.4 . . ?
H7A C7 H7B 108.0 . . ?
C8 C7 C6 111.0(2) . . ?
C8 C7 H7A 109.4 . . ?
C8 C7 H7B 109.4 . . ?
C7 C8 H8A 109.6 . . ?
C7 C8 H8B 109.6 . . ?
H8A C8 H8B 108.1 . . ?
C9 C8 C7 110.2(2) . . ?
C9 C8 H8A 109.6 . . ?
C9 C8 H8B 109.6 . . ?
C8 C9 H9A 109.3 . . ?
C8 C9 H9B 109.3 . . ?
C8 C9 C10 111.8(2) . . ?
H9A C9 H9B 107.9 . . ?
C10 C9 H9A 109.3 . . ?
C10 C9 H9B 109.3 . . ?
C5 C10 H10A 108.8 . . ?
C5 C10 H10B 108.8 . . ?
C9 C10 C5 113.7(2) . . ?
C9 C10 H10A 108.8 . . ?
C9 C10 H10B 108.8 . . ?
H10A C10 H10B 107.7 . . ?
C12 C11 N1 111.1(2) . . ?
C12 C11 C16 123.0(2) . . ?
C16 C11 N1 125.9(2) . . ?
C11 C12 C4 110.6(2) . . ?
C11 C12 C13 118.3(2) . . ?
C13 C12 C4 131.0(2) . . ?
C12 C13 H13 120.2 . . ?
C12 C13 C14 119.7(2) . . ?
C14 C13 H13 120.2 . . ?
C13 C14 H14 119.7 . . ?
C15 C14 C13 120.6(2) . . ?
C15 C14 H14 119.7 . . ?
C14 C15 H15 119.5 . . ?
C14 C15 C16 121.0(2) . . ?
C16 C15 H15 119.5 . . ?
C11 C16 H16 121.3 . . ?
C15 C16 C11 117.4(2) . . ?
C15 C16 H16 121.3 . . ?
C1 C17 H17A 109.8 . . ?
C1 C17 H17B 109.8 . . ?
C1 C17 C18 109.3(4) . . ?
H17A C17 H17B 108.3 . . ?
C18 C17 H17A 109.8 . . ?
C18 C17 H17B 109.8 . . ?
C17 C18 H18A 108.8 . . ?
C17 C18 H18B 108.8 . . ?
H18A C18 H18B 107.7 . . ?
C19 C18 C17 113.9(4) . . ?
C19 C18 H18A 108.8 . . ?
C19 C18 H18B 108.8 . . ?
C18 C19 H19 109.7 . . ?
C18 C19 C20 112.8(5) . . ?
C20 C19 H19 109.7 . . ?
O1 C19 C18 107.3(4) . . ?
O1 C19 H19 109.7 . . ?
O1 C19 C20 107.5(4) . . ?
C19 C20 H20A 109.5 . . ?
C19 C20 H20B 109.5 . . ?
C19 C20 H20C 109.5 . . ?
H20A C20 H20B 109.5 . . ?
H20A C20 H20C 109.5 . . ?
H20B C20 H20C 109.5 . . ?
C19 O1 H1 105(3) . . ?
C1 C17' H17C 107.1 . . ?
C1 C17' H17D 107.1 . . ?
C1 C17' C18' 120.9(14) . . ?
H17C C17' H17D 106.8 . . ?
C18' C17' H17C 107.1 . . ?
C18' C17' H17D 107.1 . . ?
C17' C18' H18C 109.0 . . ?
C17' C18' H18D 109.0 . . ?
H18C C18' H18D 107.8 . . ?
C19' C18' C17' 113.1(18) . . ?
C19' C18' H18C 109.0 . . ?
C19' C18' H18D 109.0 . . ?
C18' C19' H19' 108.4 . . ?
C18' C19' C20' 110.4(14) . . ?
C20' C19' H19' 108.4 . . ?
O1' C19' C18' 109.6(9) . . ?
O1' C19' H19' 108.4 . . ?
O1' C19' C20' 111.5(12) . . ?
C19' C20' H20D 109.5 . . ?
C19' C20' H20E 109.5 . . ?
C19' C20' H20F 109.5 . . ?
H20D C20' H20E 109.5 . . ?
H20D C20' H20F 109.5 . . ?
H20E C20' H20F 109.5 . . ?
C19' O1' H1' 111.1 . . ?
C22 C21 S1 120.0(2) . . ?
C22 C21 C26 120.7(3) . . ?
C26 C21 S1 119.3(2) . . ?
C21 C22 H22 120.4 . . ?
C23 C22 C21 119.1(3) . . ?
C23 C22 H22 120.4 . . ?
C22 C23 H23 119.2 . . ?
C22 C23 C24 121.6(3) . . ?
C24 C23 H23 119.2 . . ?
C23 C24 C25 118.2(3) . . ?
C23 C24 C27 121.2(3) . . ?
C25 C24 C27 120.6(3) . . ?
C24 C25 H25 119.3 . . ?
C26 C25 C24 121.4(3) . . ?
C26 C25 H25 119.3 . . ?
C21 C26 H26 120.5 . . ?
C25 C26 C21 119.0(3) . . ?
C25 C26 H26 120.5 . . ?
C24 C27 H27A 109.5 . . ?
C24 C27 H27B 109.5 . . ?
C24 C27 H27C 109.5 . . ?
H27A C27 H27B 109.5 . . ?
H27A C27 H27C 109.5 . . ?
H27B C27 H27C 109.5 . . ?

loop_
_geom_bond_atom_site_label_1
_geom_bond_atom_site_label_2
_geom_bond_distance
_geom_bond_site_symmetry_2
_geom_bond_publ_flag
I1 C2 2.084(3) . ?
S1 O2 1.436(2) . ?
S1 O3 1.429(2) . ?
S1 N1 1.645(2) . ?
S1 C21 1.761(3) . ?
N1 C3 1.488(3) . ?
N1 C11 1.432(3) . ?
C1 C2 1.321(4) . ?
C1 C5 1.536(4) . ?
C1 C17 1.500(5) . ?
C1 C17' 1.502(9) . ?
C2 C3 1.503(4) . ?
C3 H3 1.0000 . ?
C3 C4 1.558(4) . ?
C4 H4 1.0000 . ?
C4 C5 1.568(3) . ?
C4 C12 1.527(3) . ?
C5 C6 1.533(4) . ?
C5 C10 1.551(4) . ?
C6 H6A 0.9900 . ?
C6 H6B 0.9900 . ?
C6 C7 1.532(4) . ?
C7 H7A 0.9900 . ?
C7 H7B 0.9900 . ?
C7 C8 1.525(4) . ?
C8 H8A 0.9900 . ?
C8 H8B 0.9900 . ?
C8 C9 1.523(4) . ?
C9 H9A 0.9900 . ?
C9 H9B 0.9900 . ?
C9 C10 1.528(4) . ?
C10 H10A 0.9900 . ?
C10 H10B 0.9900 . ?
C11 C12 1.392(4) . ?
C11 C16 1.396(4) . ?
C12 C13 1.394(4) . ?
C13 H13 0.9500 . ?
C13 C14 1.398(4) . ?
C14 H14 0.9500 . ?
C14 C15 1.385(4) . ?
C15 H15 0.9500 . ?
C15 C16 1.388(4) . ?
C16 H16 0.9500 . ?
C17 H17A 0.9900 . ?
C17 H17B 0.9900 . ?
C17 C18 1.545(6) . ?
C18 H18A 0.9900 . ?
C18 H18B 0.9900 . ?
C18 C19 1.520(5) . ?
C19 H19 1.0000 . ?
C19 C20 1.522(8) . ?
C19 O1 1.441(5) . ?
C20 H20A 0.9800 . ?
C20 H20B 0.9800 . ?
C20 H20C 0.9800 . ?
O1 H1 0.91(6) . ?
C17' H17C 0.9900 . ?
C17' H17D 0.9900 . ?
C17' C18' 1.544(16) . ?
C18' H18C 0.9900 . ?
C18' H18D 0.9900 . ?
C18' C19' 1.511(13) . ?
C19' H19' 1.0000 . ?
C19' C20' 1.518(16) . ?
C19' O1' 1.453(12) . ?
C20' H20D 0.9800 . ?
C20' H20E 0.9800 . ?
C20' H20F 0.9800 . ?
O1' H1' 0.8500 . ?
C21 C22 1.389(4) . ?
C21 C26 1.398(4) . ?
C22 H22 0.9500 . ?
C22 C23 1.383(5) . ?
C23 H23 0.9500 . ?
C23 C24 1.395(5) . ?
C24 C25 1.396(5) . ?
C24 C27 1.505(5) . ?
C25 H25 0.9500 . ?
C25 C26 1.385(5) . ?
C26 H26 0.9500 . ?
C27 H27A 0.9800 . ?
C27 H27B 0.9800 . ?
C27 H27C 0.9800 . ?

loop_
_geom_hbond_atom_site_label_D
_geom_hbond_atom_site_label_H
_geom_hbond_atom_site_label_A
_geom_hbond_distance_DH
_geom_hbond_distance_HA
_geom_hbond_distance_DA
_geom_hbond_angle_DHA
_geom_hbond_site_symmetry_A
_geom_hbond_publ_flag
O1 H1 O2 0.91(6) 2.00(6) 2.900(4) 171(5) 1_565 yes
O1' H1' O2 0.85 2.18 3.030(9) 179.5 1_565 yes

loop_
_geom_torsion_atom_site_label_1
_geom_torsion_atom_site_label_2
_geom_torsion_atom_site_label_3
_geom_torsion_atom_site_label_4
_geom_torsion
_geom_torsion_site_symmetry_1
_geom_torsion_site_symmetry_2
_geom_torsion_site_symmetry_3
_geom_torsion_site_symmetry_4
_geom_torsion_publ_flag
I1 C2 C3 N1 -49.4(3) . . . . ?
I1 C2 C3 C4 -162.96(16) . . . . ?
S1 N1 C3 C2 130.1(2) . . . . ?
S1 N1 C3 C4 -119.8(2) . . . . ?
S1 N1 C11 C12 127.0(2) . . . . ?
S1 N1 C11 C16 -55.6(3) . . . . ?
S1 C21 C22 C23 -177.5(2) . . . . ?
S1 C21 C26 C25 178.0(2) . . . . ?
O2 S1 N1 C3 -173.4(2) . . . . ?
O2 S1 N1 C11 52.6(2) . . . . ?
O2 S1 C21 C22 -31.6(3) . . . . ?
O2 S1 C21 C26 149.9(2) . . . . ?
O3 S1 N1 C3 -44.3(2) . . . . ?
O3 S1 N1 C11 -178.3(2) . . . . ?
O3 S1 C21 C22 -163.3(2) . . . . ?
O3 S1 C21 C26 18.2(3) . . . . ?
N1 S1 C21 C22 82.3(2) . . . . ?
N1 S1 C21 C26 -96.2(2) . . . . ?
N1 C3 C4 C5 -144.0(2) . . . . ?
N1 C3 C4 C12 -20.4(2) . . . . ?
N1 C11 C12 C4 -2.2(3) . . . . ?
N1 C11 C12 C13 -179.8(2) . . . . ?
N1 C11 C16 C15 -178.6(2) . . . . ?
C1 C2 C3 N1 131.2(2) . . . . ?
C1 C2 C3 C4 17.6(3) . . . . ?
C1 C5 C6 C7 -172.8(2) . . . . ?
C1 C5 C10 C9 174.5(2) . . . . ?
C1 C17 C18 C19 -171.5(6) . . . . ?
C1 C17' C18' C19' -75(3) . . . . ?
C2 C1 C5 C4 -18.3(3) . . . . ?
C2 C1 C5 C6 -143.0(2) . . . . ?
C2 C1 C5 C10 97.1(3) . . . . ?
C2 C1 C17 C18 84.0(8) . . . . ?
C2 C1 C17' C18' 105(3) . . . . ?
C2 C3 C4 C5 -27.4(2) . . . . ?
C2 C3 C4 C12 96.2(2) . . . . ?
C3 N1 C11 C12 -11.6(3) . . . . ?
C3 N1 C11 C16 165.9(3) . . . . ?
C3 C4 C5 C1 27.8(2) . . . . ?
C3 C4 C5 C6 150.9(2) . . . . ?
C3 C4 C5 C10 -85.6(2) . . . . ?
C3 C4 C12 C11 14.0(3) . . . . ?
C3 C4 C12 C13 -168.8(3) . . . . ?
C4 C5 C6 C7 70.1(3) . . . . ?
C4 C5 C10 C9 -75.4(3) . . . . ?
C4 C12 C13 C14 -179.5(2) . . . . ?
C5 C1 C2 I1 -178.89(17) . . . . ?
C5 C1 C2 C3 0.5(3) . . . . ?
C5 C1 C17 C18 -97.4(7) . . . . ?
C5 C1 C17' C18' -85(3) . . . . ?
C5 C4 C12 C11 126.2(2) . . . . ?
C5 C4 C12 C13 -56.6(4) . . . . ?
C5 C6 C7 C8 58.3(3) . . . . ?
C6 C5 C10 C9 51.9(3) . . . . ?
C6 C7 C8 C9 -57.2(3) . . . . ?
C7 C8 C9 C10 55.0(4) . . . . ?
C8 C9 C10 C5 -53.8(3) . . . . ?
C10 C5 C6 C7 -53.9(3) . . . . ?
C11 N1 C3 C2 -89.8(2) . . . . ?
C11 N1 C3 C4 20.3(3) . . . . ?
C11 C12 C13 C14 -2.4(4) . . . . ?
C12 C4 C5 C1 -82.6(3) . . . . ?
C12 C4 C5 C6 40.5(3) . . . . ?
C12 C4 C5 C10 164.0(2) . . . . ?
C12 C11 C16 C15 -1.4(4) . . . . ?
C12 C13 C14 C15 1.0(4) . . . . ?
C13 C14 C15 C16 0.3(4) . . . . ?
C14 C15 C16 C11 -0.1(4) . . . . ?
C16 C11 C12 C4 -179.7(2) . . . . ?
C16 C11 C12 C13 2.7(4) . . . . ?
C17 C1 C2 I1 -0.1(5) . . . . ?
C17 C1 C2 C3 179.3(3) . . . . ?
C17 C1 C5 C4 162.9(4) . . . . ?
C17 C1 C5 C6 38.2(4) . . . . ?
C17 C1 C5 C10 -81.6(4) . . . . ?
C17 C18 C19 C20 69.1(7) . . . . ?
C17 C18 C19 O1 -172.7(6) . . . . ?
C17' C1 C2 I1 -8.7(11) . . . . ?
C17' C1 C2 C3 170.7(10) . . . . ?
C17' C1 C5 C4 169.9(9) . . . . ?
C17' C1 C5 C6 45.1(9) . . . . ?
C17' C1 C5 C10 -74.7(9) . . . . ?
C17' C18' C19' C20' -81.3(17) . . . . ?
C17' C18' C19' O1' 155.5(12) . . . . ?
C21 S1 N1 C3 71.6(2) . . . . ?
C21 S1 N1 C11 -62.3(2) . . . . ?
C21 C22 C23 C24 -0.2(4) . . . . ?
C22 C21 C26 C25 -0.5(5) . . . . ?
C22 C23 C24 C25 -1.1(5) . . . . ?
C22 C23 C24 C27 178.9(3) . . . . ?
C23 C24 C25 C26 1.6(5) . . . . ?
C24 C25 C26 C21 -0.9(5) . . . . ?
C26 C21 C22 C23 1.0(4) . . . . ?
C27 C24 C25 C26 -178.4(3) . . . . ?
